data_4000385
_journal_name_full 'Chemistry of Materials'
_journal_paper_doi 10.1021/cm035316v
_journal_year 2004
_chemical_formula_sum 'Be2 F7 H4 Li2 N'
_chemical_formula_weight 182.94
_chemical_name_common 'Ammonium Lithium Pyrofluoroberyllate'
_space_group_IT_number 29
_symmetry_cell_setting orthorhombic
_symmetry_space_group_name_Hall 'P 2c -2ac'
_symmetry_space_group_name_H-M 'P c a 21'
_atom_sites_solution_hydrogens geom
_atom_sites_solution_primary direct
_atom_sites_solution_secondary difmap
_cell_angle_alpha 90
_cell_angle_beta 90
_cell_angle_gamma 90
_cell_formula_units_Z 8
_cell_length_a 9.842(2)
_cell_length_b 12.221(2)
_cell_length_c 10.025(2)
_cell_measurement_reflns_used 1546
_cell_measurement_temperature 293(2)
_cell_measurement_theta_max 27.485
_cell_measurement_theta_min 2.91
_cell_volume 1205.8(4)
_computing_data_collection
;
        SCALEPACK (Otwinoski and Minor, 1997), COLLECT (Hooft, 1998)
;
_computing_data_reduction 'HKL Denzo and Scalepack (Otwinowski & Minor 1997)'
_diffrn_ambient_temperature 293(2)
_diffrn_measured_fraction_theta_full 0.99
_diffrn_measured_fraction_theta_max 0.99
_diffrn_measurement_device '95mm CCD camera on \k-goniostat'
_diffrn_measurement_device_type KappaCCD
_diffrn_measurement_method CCD
_diffrn_orient_matrix_type 'by Nonius Collect from scalepack cell'
_diffrn_orient_matrix_UB_11 0.091088
_diffrn_orient_matrix_UB_12 0.0434777
_diffrn_orient_matrix_UB_13 0.0065273
_diffrn_orient_matrix_UB_21 -0.012715
_diffrn_orient_matrix_UB_22 0.0420686
_diffrn_orient_matrix_UB_23 -0.0734822
_diffrn_orient_matrix_UB_31 -0.0431899
_diffrn_orient_matrix_UB_32 0.0793102
_diffrn_orient_matrix_UB_33 0.0353991
_diffrn_radiation_monochromator graphite
_diffrn_radiation_type MoK\a
_diffrn_radiation_wavelength 0.71073
_diffrn_reflns_av_R_equivalents 0.0525
_diffrn_reflns_av_unetI/netI 0.0666
_diffrn_reflns_limit_h_max 12
_diffrn_reflns_limit_h_min -12
_diffrn_reflns_limit_k_max 14
_diffrn_reflns_limit_k_min -15
_diffrn_reflns_limit_l_max 13
_diffrn_reflns_limit_l_min -12
_diffrn_reflns_number 8096
_diffrn_reflns_theta_full 27.51
_diffrn_reflns_theta_max 27.51
_diffrn_reflns_theta_min 4.07
_exptl_absorpt_coefficient_mu 0.262
_exptl_absorpt_correction_T_max 0.92905
_exptl_absorpt_correction_T_min 0.8595
_exptl_absorpt_correction_type multi-scan
_exptl_absorpt_process_details 'SORTAV (Blessing, 1997)'
_exptl_crystal_colour Colourless
_exptl_crystal_density_diffrn 2.016
_exptl_crystal_density_method 'not measured'
_exptl_crystal_description Block
_exptl_crystal_F_000 704
_exptl_crystal_size_max 0.12
_exptl_crystal_size_mid 0.06
_exptl_crystal_size_min 0.06
_refine_diff_density_max 0.389
_refine_diff_density_min -0.364
_refine_diff_density_rms 0.071
_refine_ls_abs_structure_details 'Flack H D (1983), Acta Cryst. A39, 876-881'
_refine_ls_abs_structure_Flack -2(2)
_refine_ls_extinction_coef 0.0070(11)
_refine_ls_extinction_expression Fc^*^=kFc[1+0.001xFc^2^\l^3^/sin(2\q)]^-1/4^
_refine_ls_extinction_method SHELXL
_refine_ls_goodness_of_fit_ref 1.015
_refine_ls_hydrogen_treatment mixed
_refine_ls_matrix_type full
_refine_ls_number_parameters 242
_refine_ls_number_reflns 2702
_refine_ls_number_restraints 21
_refine_ls_restrained_S_all 1.015
_refine_ls_R_factor_all 0.0724
_refine_ls_R_factor_gt 0.0408
_refine_ls_shift/su_max 0
_refine_ls_shift/su_mean 0
_refine_ls_structure_factor_coef Fsqd
_refine_ls_weighting_details 'calc w=1/[\s^2^(Fo^2^)+(0.0307P)^2^+0.2463P] where P=(Fo^2^+2Fc^2^)/3'
_refine_ls_weighting_scheme calc
_refine_ls_wR_factor_gt 0.0836
_refine_ls_wR_factor_ref 0.0955
_reflns_number_gt 1892
_reflns_number_total 2702
_reflns_threshold_expression >2sigma(I)
_cod_depositor_comments
;
The following automatic conversions were performed:
'_symmetry_cell_setting' value 'Orthorhombic' changed to 'orthorhombic'
according to '/home/saulius/struct/CIF-dictionaries/cif_core.dic'
dictionary named 'cif_core.dic' version 2.4.1 from 2010-06-29.

Automatic conversion script
Id: cif_fix_enum 1527 2010-12-29 10:47:43Z saulius 

The following automatic conversions were performed:

'_exptl_absorpt_correction_type' tag value 'Multi-scans' was replaced
with 'multi-scan' value.

Automatic conversion script
Id: cif_fix_values 1646 2011-03-28 12:23:43Z adriana 
;
_cod_original_sg_symbol_H-M Pca2(1)
_cod_original_formula_sum 'H4 Be2 F7 Li2 N'
_cod_database_code 4000385

loop_
_symmetry_equiv_pos_as_xyz
'x, y, z'
'-x, -y, z+1/2'
'x+1/2, -y, z'
'-x+1/2, y, z+1/2'

loop_
_atom_site_label
_atom_site_type_symbol
_atom_site_fract_x
_atom_site_fract_y
_atom_site_fract_z
_atom_site_U_iso_or_equiv
_atom_site_adp_type
_atom_site_occupancy
_atom_site_symmetry_multiplicity
_atom_site_calc_flag
_atom_site_refinement_flags
_atom_site_disorder_assembly
_atom_site_disorder_group
N1 N 0.2567(6) -0.0002(2) 0.7411(8) 0.0193(15) Uani 1 1 d D . .
H1 H 0.306(3) 0.0580(19) 0.757(3) 0.029 Uiso 1 1 d D . .
H2 H 0.174(2) 0.002(3) 0.768(3) 0.029 Uiso 1 1 d D . .
H3 H 0.307(3) -0.0581(19) 0.758(3) 0.029 Uiso 1 1 d D . .
H4 H 0.242(3) -0.003(2) 0.6518(19) 0.029 Uiso 1 1 d D . .
N2 N 0.0087(7) 0.4996(2) 0.5147(8) 0.0211(16) Uani 1 1 d D . .
H5 H -0.019(3) 0.542(3) 0.584(2) 0.032 Uiso 1 1 d D . .
H6 H -0.057(3) 0.449(2) 0.500(3) 0.032 Uiso 1 1 d D . .
H7 H 0.007(3) 0.545(2) 0.444(2) 0.032 Uiso 1 1 d D . .
H8 H 0.088(2) 0.466(3) 0.533(3) 0.032 Uiso 1 1 d D . .
Li1 Li 0.0216(9) 0.2513(8) 0.7296(11) 0.0166(18) Uani 1 1 d . . .
Li2 Li -0.0238(9) 0.2496(8) 0.2224(11) 0.0145(19) Uani 1 1 d . . .
Li3 Li -0.2208(9) 0.2452(9) 0.5336(12) 0.020(2) Uani 1 1 d . . .
Li4 Li 0.2734(10) 0.2518(9) 0.5349(12) 0.020(2) Uani 1 1 d . . .
Be1 Be -0.2354(7) 0.3778(7) 0.7868(7) 0.0154(15) Uani 1 1 d . . .
Be2 Be 0.2785(7) 0.3855(7) 0.7778(7) 0.0153(15) Uani 1 1 d . . .
Be3 Be -0.0204(7) 0.1160(7) 0.9717(8) 0.0159(15) Uani 1 1 d . . .
Be4 Be 0.0239(7) 0.1167(8) 0.4773(8) 0.0166(15) Uani 1 1 d . . .
F1 F 0.0264(3) 0.1275(3) 0.8281(3) 0.0262(7) Uani 1 1 d . . .
F2 F 0.1986(3) 0.3015(3) 0.6956(3) 0.0171(8) Uani 1 1 d . . .
F3 F 0.4306(2) 0.3774(2) 0.7466(3) 0.0126(5) Uani 1 1 d . . .
F4 F 0.2486(2) 0.3737(2) 0.4281(2) 0.0155(5) Uani 1 1 d . . .
F5 F -0.2691(4) 0.49548(13) 0.7312(5) 0.0142(9) Uani 1 1 d . . .
F6 F -0.2953(3) 0.2935(3) 0.6923(3) 0.0150(8) Uani 1 1 d . . .
F7 F -0.0796(2) 0.3650(2) 0.7964(3) 0.0140(5) Uani 1 1 d . . .
F8 F -0.2029(2) 0.3676(2) 0.4274(3) 0.0143(5) Uani 1 1 d . . .
F9 F -0.0205(3) 0.1327(3) 0.3325(3) 0.0289(7) Uani 1 1 d . . .
F10 F -0.0477(3) 0.2020(3) 0.5681(3) 0.0177(8) Uani 1 1 d . . .
F11 F 0.1777(3) 0.1281(3) 0.4911(4) 0.0289(7) Uani 1 1 d . . .
F12 F 0.0200(5) -0.00016(13) 1.0264(5) 0.0178(10) Uani 1 1 d . . .
F13 F -0.3254(3) 0.1291(3) 0.4844(3) 0.0288(7) Uani 1 1 d . . .
F14 F 0.4493(3) 0.2036(3) 0.5603(3) 0.0175(8) Uani 1 1 d . . .

loop_
_atom_site_aniso_label
_atom_site_aniso_U_11
_atom_site_aniso_U_22
_atom_site_aniso_U_33
_atom_site_aniso_U_23
_atom_site_aniso_U_13
_atom_site_aniso_U_12
N1 0.019(3) 0.022(4) 0.017(3) 0.0023(14) 0.005(2) 0.0007(11)
N2 0.018(3) 0.019(4) 0.027(4) -0.0014(14) 0.006(2) -0.0008(11)
Li1 0.023(4) 0.012(5) 0.015(4) 0.001(4) -0.010(4) 0.001(4)
Li2 0.020(4) 0.008(5) 0.016(4) -0.001(4) 0.007(4) 0.004(4)
Li3 0.016(4) 0.020(6) 0.024(4) 0.001(4) -0.008(3) 0.000(4)
Li4 0.020(4) 0.020(6) 0.022(4) 0.000(4) -0.009(4) -0.002(4)
Be1 0.017(3) 0.016(4) 0.014(3) 0.000(3) 0.000(2) -0.001(3)
Be2 0.020(3) 0.018(4) 0.008(3) 0.000(3) 0.000(2) 0.000(3)
Be3 0.011(3) 0.011(4) 0.026(3) -0.002(3) -0.001(2) 0.001(3)
Be4 0.010(3) 0.019(4) 0.021(3) -0.002(3) 0.002(3) -0.001(3)
F1 0.0457(14) 0.0180(13) 0.0150(11) 0.0027(12) 0.0018(10) 0.0045(12)
F2 0.0155(14) 0.019(2) 0.0171(15) -0.0041(13) 0.0014(12) -0.0008(12)
F3 0.0123(10) 0.0164(11) 0.0092(9) 0.0021(11) 0.0017(9) 0.0004(9)
F4 0.0139(10) 0.0195(12) 0.0132(10) 0.0001(12) -0.0037(10) 0.0025(10)
F5 0.0131(16) 0.015(2) 0.0141(17) 0.0004(9) 0.0012(16) -0.0007(7)
F6 0.0117(14) 0.018(2) 0.0152(14) -0.0045(12) -0.0005(11) 0.0000(11)
F7 0.0111(9) 0.0178(12) 0.0131(10) -0.0009(10) 0.0008(8) 0.0004(10)
F8 0.0097(9) 0.0183(12) 0.0149(9) -0.0002(13) -0.0023(10) -0.0012(9)
F9 0.0546(15) 0.0151(13) 0.0169(11) 0.0015(13) -0.0032(12) -0.0039(12)
F10 0.0158(15) 0.019(2) 0.0183(15) -0.0026(12) -0.0034(12) 0.0046(12)
F11 0.0178(12) 0.0174(13) 0.0517(13) -0.0108(13) 0.0046(11) -0.0017(11)
F12 0.0216(19) 0.015(2) 0.0172(19) -0.0013(8) -0.0014(17) -0.0006(7)
F13 0.0174(12) 0.0210(13) 0.0479(13) -0.0120(12) 0.0029(10) -0.0008(11)
F14 0.0184(15) 0.014(2) 0.0199(16) -0.0015(12) -0.0020(12) 0.0046(12)

loop_
_atom_type_symbol
_atom_type_description
_atom_type_scat_dispersion_real
_atom_type_scat_dispersion_imag
_atom_type_scat_source
Li Li -0.0003 0.0001 'International Tables Vol C Tables 4.2.6.8 and 6.1.1.4'
H H 0 0 'International Tables Vol C Tables 4.2.6.8 and 6.1.1.4'
Be Be 0.0005 0.0002 'International Tables Vol C Tables 4.2.6.8 and 6.1.1.4'
N N 0.0061 0.0033 'International Tables Vol C Tables 4.2.6.8 and 6.1.1.4'
F F 0.0171 0.0103 'International Tables Vol C Tables 4.2.6.8 and 6.1.1.4'
